data_4336290
loop_
_publ_author_name
'Axel Schulz'
'Alexander Villinger'
'Andrea Westenkirchner'

_publ_contact_author_address
;
Universit\"at Rostock
Institut f\"ur Chemie
Abteilung f\"ur Anorganische Chemie
Albert-Einstein-Strasse 3a 
18059 Rostock
Bundesrepublik Deutschland
;
_publ_contact_author_email
;
axel.schulz@uni-rostock.de, alexander.villinger@uni-rostock.de'
;
_publ_contact_author_fax '+49 (0)381/498-6382'
_publ_contact_author_name 'Axel Schulz'
_publ_contact_author_phone '+49 (0)381/498-6400'
_publ_section_title
;
 Synthesis of 1,3-Dichloro-cyclo-1,3-diphosphadiazanes from Silylated
 Amino(dichloro)phosphanes
;
_journal_name_full 'Inorganic Chemistry'
_journal_page_first 11457
_journal_page_last 11468
_journal_paper_doi 10.1021/ic4017728
_journal_volume 52
_journal_year 2013
_chemical_formula_moiety 'C12 H20 F12 N2 O2 P2 Si2'
_chemical_formula_sum 'C12 H20 F12 N2 O2 P2 Si2'
_chemical_formula_weight 570.42
_chemical_name_systematic
;
1,3-bis(1,1,1,3,3,3-hexafluoro-2-propoxy)-2,4-bis(trimethylsilyl)-cyclo-
1,3-diphospha-2,4-diazane
;
_space_group_IT_number 15
_symmetry_cell_setting monoclinic
_symmetry_Int_Tables_number 15
_symmetry_space_group_name_Hall '-C 2yc'
_symmetry_space_group_name_H-M 'C 1 2/c 1'
_atom_sites_solution_hydrogens geom
_atom_sites_solution_primary direct
_atom_sites_solution_secondary difmap
_audit_author_name 'Villinger, A.'
_audit_creation_method SHELXL-97
_cell_angle_alpha 90.00
_cell_angle_beta 96.091(4)
_cell_angle_gamma 90.00
_cell_formula_units_Z 4
_cell_length_a 20.2530(16)
_cell_length_b 8.7053(7)
_cell_length_c 13.4567(11)
_cell_measurement_reflns_used 5125
_cell_measurement_temperature 173(2)
_cell_measurement_theta_max 53.038
_cell_measurement_theta_min 5.098
_cell_volume 2359.1(3)
_computing_cell_refinement 'Bruker Apex V7.51A'
_computing_data_collection 'Bruker Apex V7.51A'
_computing_data_reduction 'Bruker SAINT'
_computing_molecular_graphics 'ORTEP-3v2.01 (Farrugia, 1997)'
_computing_publication_material SHELXL-97
_computing_structure_refinement 'SHELXL-97 (Sheldrick, 1997)'
_computing_structure_solution 'SHELXS-97 (Sheldrick, 1997)'
_diffrn_ambient_temperature 173(2)
_diffrn_measured_fraction_theta_full 0.999
_diffrn_measured_fraction_theta_max 0.999
_diffrn_measurement_device_type 'Bruker Apex Kappa II-CCD-diffractometer'
_diffrn_measurement_method 'phi and omega scans'
_diffrn_radiation_monochromator graphite
_diffrn_radiation_source 'sealed tube'
_diffrn_radiation_type MoK\a
_diffrn_radiation_wavelength 0.71073
_diffrn_reflns_av_R_equivalents 0.0348
_diffrn_reflns_av_sigmaI/netI 0.0425
_diffrn_reflns_limit_h_max 28
_diffrn_reflns_limit_h_min -30
_diffrn_reflns_limit_k_max 12
_diffrn_reflns_limit_k_min -9
_diffrn_reflns_limit_l_max 20
_diffrn_reflns_limit_l_min -20
_diffrn_reflns_number 19529
_diffrn_reflns_theta_full 32.00
_diffrn_reflns_theta_max 32.00
_diffrn_reflns_theta_min 2.55
_exptl_absorpt_coefficient_mu 0.392
_exptl_absorpt_correction_T_max 0.9508
_exptl_absorpt_correction_T_min 0.8750
_exptl_absorpt_correction_type multi-scan
_exptl_absorpt_process_details '(SADABS; Sheldrick, 2004)'
_exptl_crystal_colour colourless
_exptl_crystal_density_diffrn 1.606
_exptl_crystal_description block
_exptl_crystal_F_000 1152
_exptl_crystal_size_max 0.35
_exptl_crystal_size_mid 0.32
_exptl_crystal_size_min 0.13
_refine_diff_density_max 0.364
_refine_diff_density_min -0.301
_refine_diff_density_rms 0.057
_refine_ls_extinction_method none
_refine_ls_goodness_of_fit_ref 1.008
_refine_ls_hydrogen_treatment constr
_refine_ls_matrix_type full
_refine_ls_number_parameters 212
_refine_ls_number_reflns 4093
_refine_ls_number_restraints 21
_refine_ls_restrained_S_all 1.008
_refine_ls_R_factor_all 0.0779
_refine_ls_R_factor_gt 0.0378
_refine_ls_shift/su_max 0.001
_refine_ls_shift/su_mean 0.000
_refine_ls_structure_factor_coef Fsqd
_refine_ls_weighting_details 'calc w=1/[\s^2^(Fo^2^)+(0.0501P)^2^+0.0000P] where P=(Fo^2^+2Fc^2^)/3'
_refine_ls_weighting_scheme calc
_refine_ls_wR_factor_gt 0.0879
_refine_ls_wR_factor_ref 0.0971
_reflns_number_gt 2620
_reflns_number_total 4093
_reflns_threshold_expression >2\s(I)
_cod_data_source_file ic4017728_si_001_10.cif
_cod_data_source_block av_aw93_(tmsNPORf)2
_cod_original_sg_symbol_H-M 'C 2/c'
_cod_database_code 4336290

loop_
_symmetry_equiv_pos_as_xyz
'x, y, z'
'-x, y, -z+1/2'
'x+1/2, y+1/2, z'
'-x+1/2, y+1/2, -z+1/2'
'-x, -y, -z'
'x, -y, z-1/2'
'-x+1/2, -y+1/2, -z'
'x+1/2, -y+1/2, z-1/2'

loop_
_atom_site_label
_atom_site_type_symbol
_atom_site_fract_x
_atom_site_fract_y
_atom_site_fract_z
_atom_site_U_iso_or_equiv
_atom_site_adp_type
_atom_site_occupancy
_atom_site_symmetry_multiplicity
_atom_site_calc_flag
_atom_site_refinement_flags
_atom_site_disorder_assembly
_atom_site_disorder_group
P1 P 0.296891(16) 0.15396(4) 0.01232(2) 0.02709(10) Uani 1 1 d . . .
N1 N 0.27922(5) 0.33194(13) 0.05460(8) 0.0293(3) Uani 1 1 d . . .
Si1 Si 0.322213(18) 0.45184(4) 0.14517(3) 0.02965(11) Uani 1 1 d . . .
O1 O 0.34311(4) 0.18984(11) -0.08200(7) 0.0321(2) Uani 1 1 d . . .
C1A C 0.4076(6) 0.1274(10) -0.0734(9) 0.0326(9) Uani 0.65(2) 1 d PD A 1
H1A H 0.4207 0.0983 -0.0021 0.039 Uiso 0.65(2) 1 calc PR A 1
C2A C 0.4539(3) 0.2528(12) -0.1028(6) 0.0500(13) Uani 0.65(2) 1 d PD A 1
C3A C 0.4095(4) -0.0150(10) -0.1382(6) 0.0413(13) Uani 0.65(2) 1 d PD A 1
F1A F 0.3925(8) 0.0145(16) -0.2338(7) 0.058(2) Uani 0.65(2) 1 d PD A 1
F2A F 0.4695(4) -0.0798(11) -0.1271(7) 0.0822(19) Uani 0.65(2) 1 d PD A 1
F3A F 0.3676(5) -0.1193(9) -0.1114(6) 0.0682(13) Uani 0.65(2) 1 d PD A 1
F4A F 0.4399(4) 0.2996(11) -0.1948(5) 0.076(2) Uani 0.65(2) 1 d PD A 1
F5A F 0.5168(2) 0.2044(15) -0.0958(5) 0.087(2) Uani 0.65(2) 1 d PD A 1
F6A F 0.4526(6) 0.3737(12) -0.0446(6) 0.101(2) Uani 0.65(2) 1 d PD A 1
C1B C 0.4108(11) 0.1556(17) -0.0705(17) 0.0326(9) Uani 0.35(2) 1 d PD A 2
H1B H 0.4252 0.1343 0.0016 0.039 Uiso 0.35(2) 1 calc PR A 2
C2B C 0.4485(7) 0.2928(16) -0.1039(11) 0.0500(13) Uani 0.35(2) 1 d PD A 2
C3B C 0.4214(7) 0.0160(18) -0.1304(12) 0.0413(13) Uani 0.35(2) 1 d PD A 2
F1B F 0.4020(14) 0.024(3) -0.2278(11) 0.050(2) Uani 0.35(2) 1 d PD A 2
F2B F 0.4844(6) -0.0271(19) -0.1251(12) 0.071(3) Uani 0.35(2) 1 d PD A 2
F3B F 0.3877(9) -0.1005(17) -0.0955(12) 0.070(2) Uani 0.35(2) 1 d PD A 2
F4B F 0.4386(6) 0.3152(17) -0.2015(7) 0.047(2) Uani 0.35(2) 1 d PD A 2
F5B F 0.5122(4) 0.2730(15) -0.0754(11) 0.079(3) Uani 0.35(2) 1 d PD A 2
F6B F 0.4310(5) 0.4165(10) -0.0594(7) 0.0603(19) Uani 0.35(2) 1 d PD A 2
C4 C 0.40575(8) 0.36507(19) 0.17580(12) 0.0451(4) Uani 1 1 d . . .
H4A H 0.4018 0.2529 0.1757 0.068 Uiso 1 1 calc R . .
H4B H 0.4246 0.4000 0.2420 0.068 Uiso 1 1 calc R . .
H4C H 0.4349 0.3966 0.1258 0.068 Uiso 1 1 calc R . .
C5 C 0.32531(9) 0.64400(19) 0.08857(14) 0.0518(4) Uani 1 1 d . . .
H5A H 0.3486 0.6380 0.0284 0.078 Uiso 1 1 calc R . .
H5B H 0.3490 0.7147 0.1366 0.078 Uiso 1 1 calc R . .
H5C H 0.2800 0.6816 0.0706 0.078 Uiso 1 1 calc R . .
C6 C 0.27930(9) 0.4578(2) 0.25964(12) 0.0573(5) Uani 1 1 d . . .
H6A H 0.2359 0.5073 0.2448 0.086 Uiso 1 1 calc R . .
H6B H 0.3061 0.5164 0.3114 0.086 Uiso 1 1 calc R . .
H6C H 0.2731 0.3529 0.2834 0.086 Uiso 1 1 calc R . .

loop_
_atom_site_aniso_label
_atom_site_aniso_U_11
_atom_site_aniso_U_22
_atom_site_aniso_U_33
_atom_site_aniso_U_23
_atom_site_aniso_U_13
_atom_site_aniso_U_12
P1 0.02160(16) 0.0315(2) 0.02868(18) -0.00107(14) 0.00505(13) -0.00112(13)
N1 0.0212(5) 0.0341(7) 0.0326(6) -0.0062(5) 0.0033(4) -0.0016(4)
Si1 0.02415(19) 0.0331(2) 0.0315(2) -0.00429(15) 0.00199(14) -0.00287(15)
O1 0.0218(4) 0.0423(6) 0.0332(5) 0.0046(4) 0.0079(4) 0.0049(4)
C1A 0.0198(12) 0.046(3) 0.0318(9) 0.001(2) 0.0045(9) 0.0030(19)
C2A 0.0314(14) 0.071(4) 0.0490(11) 0.004(2) 0.0099(10) -0.007(2)
C3A 0.034(3) 0.049(3) 0.0416(16) -0.0031(18) 0.0037(17) 0.011(2)
F1A 0.054(4) 0.081(3) 0.040(2) -0.0155(18) 0.0024(15) 0.015(2)
F2A 0.062(3) 0.107(4) 0.075(2) -0.022(3) -0.003(2) 0.053(3)
F3A 0.096(4) 0.0407(18) 0.071(3) -0.0111(16) 0.023(2) -0.0116(19)
F4A 0.069(3) 0.092(4) 0.072(3) 0.036(2) 0.023(2) -0.007(2)
F5A 0.0230(10) 0.149(6) 0.091(2) 0.030(3) 0.0146(12) -0.006(2)
F6A 0.115(5) 0.093(4) 0.100(3) -0.034(3) 0.045(3) -0.062(3)
C1B 0.0198(12) 0.046(3) 0.0318(9) 0.001(2) 0.0045(9) 0.0030(19)
C2B 0.0314(14) 0.071(4) 0.0490(11) 0.004(2) 0.0099(10) -0.007(2)
C3B 0.034(3) 0.049(3) 0.0416(16) -0.0031(18) 0.0037(17) 0.011(2)
F1B 0.053(6) 0.063(5) 0.035(4) -0.001(4) 0.005(3) 0.016(4)
F2B 0.047(4) 0.101(7) 0.066(4) -0.004(5) 0.016(3) 0.046(4)
F3B 0.101(7) 0.037(4) 0.074(5) -0.009(3) 0.015(5) -0.001(4)
F4B 0.044(4) 0.061(4) 0.036(3) 0.008(3) 0.012(3) -0.001(3)
F5B 0.024(2) 0.099(6) 0.113(6) 0.017(4) 0.001(3) -0.008(3)
F6B 0.065(4) 0.051(3) 0.067(3) -0.001(2) 0.017(2) -0.012(2)
C4 0.0363(8) 0.0485(10) 0.0478(9) -0.0073(7) -0.0086(7) 0.0031(7)
C5 0.0513(10) 0.0395(10) 0.0608(11) 0.0027(8) -0.0122(8) -0.0061(7)
C6 0.0496(10) 0.0808(14) 0.0429(9) -0.0197(9) 0.0110(8) -0.0132(9)

loop_
_atom_type_symbol
_atom_type_description
_atom_type_scat_dispersion_real
_atom_type_scat_dispersion_imag
_atom_type_scat_source
C C 0.0033 0.0016 'International Tables Vol C Tables 4.2.6.8 and 6.1.1.4'
H H 0.0000 0.0000 'International Tables Vol C Tables 4.2.6.8 and 6.1.1.4'
N N 0.0061 0.0033 'International Tables Vol C Tables 4.2.6.8 and 6.1.1.4'
Si Si 0.0817 0.0704 'International Tables Vol C Tables 4.2.6.8 and 6.1.1.4'
P P 0.1023 0.0942 'International Tables Vol C Tables 4.2.6.8 and 6.1.1.4'
O O 0.0106 0.0060 'International Tables Vol C Tables 4.2.6.8 and 6.1.1.4'
F F 0.0171 0.0103 'International Tables Vol C Tables 4.2.6.8 and 6.1.1.4'

loop_
_geom_angle_atom_site_label_1
_geom_angle_atom_site_label_2
_geom_angle_atom_site_label_3
_geom_angle
_geom_angle_site_symmetry_1
_geom_angle_site_symmetry_3
O1 P1 N1 103.68(5) . .
O1 P1 N1 97.60(5) . 7
N1 P1 N1 84.30(6) . 7
O1 P1 P1 104.40(4) . 7
N1 P1 P1 42.20(4) . 7
N1 P1 P1 42.09(4) 7 7
P1 N1 P1 95.70(6) . 7
P1 N1 Si1 131.63(7) . .
P1 N1 Si1 132.45(7) 7 .
N1 Si1 C5 106.73(7) . .
N1 Si1 C6 110.57(7) . .
C5 Si1 C6 111.02(9) . .
N1 Si1 C4 106.49(6) . .
C5 Si1 C4 113.00(8) . .
C6 Si1 C4 108.91(8) . .
C1B O1 C1A 10.4(7) . .
C1B O1 P1 119.6(9) . .
C1A O1 P1 116.8(4) . .
O1 C1A C2A 107.1(6) . .
O1 C1A C3A 110.3(7) . .
C2A C1A C3A 112.5(6) . .
O1 C1A H1A 109.0 . .
C2A C1A H1A 109.0 . .
C3A C1A H1A 109.0 . .
F4A C2A F6A 107.4(6) . .
F4A C2A F5A 106.0(7) . .
F6A C2A F5A 106.9(5) . .
F4A C2A C1A 113.1(7) . .
F6A C2A C1A 111.6(6) . .
F5A C2A C1A 111.4(6) . .
F3A C3A F1A 107.0(7) . .
F3A C3A F2A 106.5(6) . .
F1A C3A F2A 109.3(8) . .
F3A C3A C1A 110.4(6) . .
F1A C3A C1A 112.4(8) . .
F2A C3A C1A 111.0(6) . .
O1 C1B C3B 108.2(13) . .
O1 C1B C2B 108.6(14) . .
C3B C1B C2B 112.2(11) . .
O1 C1B H1B 109.3 . .
C3B C1B H1B 109.3 . .
C2B C1B H1B 109.3 . .
F6B C2B F5B 106.4(10) . .
F6B C2B F4B 108.4(11) . .
F5B C2B F4B 110.4(12) . .
F6B C2B C1B 110.2(11) . .
F5B C2B C1B 108.7(13) . .
F4B C2B C1B 112.5(13) . .
F2B C3B F1B 104.5(15) . .
F2B C3B F3B 107.0(12) . .
F1B C3B F3B 106.2(13) . .
F2B C3B C1B 113.4(12) . .
F1B C3B C1B 116.5(15) . .
F3B C3B C1B 108.7(12) . .
Si1 C4 H4A 109.5 . .
Si1 C4 H4B 109.5 . .
H4A C4 H4B 109.5 . .
Si1 C4 H4C 109.5 . .
H4A C4 H4C 109.5 . .
H4B C4 H4C 109.5 . .
Si1 C5 H5A 109.5 . .
Si1 C5 H5B 109.5 . .
H5A C5 H5B 109.5 . .
Si1 C5 H5C 109.5 . .
H5A C5 H5C 109.5 . .
H5B C5 H5C 109.5 . .
Si1 C6 H6A 109.5 . .
Si1 C6 H6B 109.5 . .
H6A C6 H6B 109.5 . .
Si1 C6 H6C 109.5 . .
H6A C6 H6C 109.5 . .
H6B C6 H6C 109.5 . .

loop_
_geom_bond_atom_site_label_1
_geom_bond_atom_site_label_2
_geom_bond_distance
_geom_bond_site_symmetry_2
P1 O1 1.6843(10) .
P1 N1 1.7016(12) .
P1 N1 1.7052(11) 7
P1 P1 2.5258(7) 7
N1 P1 1.7052(11) 7
N1 Si1 1.7629(11) .
Si1 C5 1.8418(17) .
Si1 C6 1.8481(16) .
Si1 C4 1.8588(15) .
O1 C1B 1.39(2) .
O1 C1A 1.409(12) .
C1A C2A 1.519(6) .
C1A C3A 1.519(6) .
C1A H1A 1.0000 .
C2A F4A 1.306(7) .
C2A F6A 1.314(7) .
C2A F5A 1.334(6) .
C3A F3A 1.319(6) .
C3A F1A 1.320(7) .
C3A F2A 1.335(6) .
C1B C3B 1.487(12) .
C1B C2B 1.512(12) .
C1B H1B 1.0000 .
C2B F6B 1.299(12) .
C2B F5B 1.317(12) .
C2B F4B 1.322(12) .
C3B F2B 1.324(12) .
C3B F1B 1.329(12) .
C3B F3B 1.336(12) .
C4 H4A 0.9800 .
C4 H4B 0.9800 .
C4 H4C 0.9800 .
C5 H5A 0.9800 .
C5 H5B 0.9800 .
C5 H5C 0.9800 .
C6 H6A 0.9800 .
C6 H6B 0.9800 .
C6 H6C 0.9800 .

loop_
_geom_torsion_atom_site_label_1
_geom_torsion_atom_site_label_2
_geom_torsion_atom_site_label_3
_geom_torsion_atom_site_label_4
_geom_torsion
_geom_torsion_site_symmetry_1
_geom_torsion_site_symmetry_4
O1 P1 N1 P1 96.46(6) . 7
N1 P1 N1 P1 0.0 7 7
O1 P1 N1 Si1 -88.48(9) . .
N1 P1 N1 Si1 175.06(13) 7 .
P1 P1 N1 Si1 175.06(13) 7 .
P1 N1 Si1 C5 132.09(10) . .
P1 N1 Si1 C5 -54.57(12) 7 .
P1 N1 Si1 C6 -107.05(11) . .
P1 N1 Si1 C6 66.29(12) 7 .
P1 N1 Si1 C4 11.13(12) . .
P1 N1 Si1 C4 -175.53(10) 7 .
N1 P1 O1 C1B 109.3(6) . .
N1 P1 O1 C1B -164.7(6) 7 .
P1 P1 O1 C1B 152.9(6) 7 .
N1 P1 O1 C1A 120.7(4) . .
N1 P1 O1 C1A -153.3(4) 7 .
P1 P1 O1 C1A 164.3(4) 7 .
C1B O1 C1A C2A -27(7) . .
P1 O1 C1A C2A -135.2(5) . .
C1B O1 C1A C3A -150(8) . .
P1 O1 C1A C3A 102.1(6) . .
O1 C1A C2A F4A -61.3(8) . .
C3A C1A C2A F4A 60.0(11) . .
O1 C1A C2A F6A 59.9(9) . .
C3A C1A C2A F6A -178.8(8) . .
O1 C1A C2A F5A 179.3(6) . .
C3A C1A C2A F5A -59.3(10) . .
O1 C1A C3A F3A -59.2(9) . .
C2A C1A C3A F3A -178.7(8) . .
O1 C1A C3A F1A 60.2(10) . .
C2A C1A C3A F1A -59.3(12) . .
O1 C1A C3A F2A -177.0(7) . .
C2A C1A C3A F2A 63.5(10) . .
C1A O1 C1B C3B 29(6) . .
P1 O1 C1B C3B 106.0(12) . .
C1A O1 C1B C2B 151(8) . .
P1 O1 C1B C2B -132.0(10) . .
O1 C1B C2B F6B 51.8(16) . .
C3B C1B C2B F6B 171.3(14) . .
O1 C1B C2B F5B 168.0(13) . .
C3B C1B C2B F5B -72.5(18) . .
O1 C1B C2B F4B -69.4(14) . .
C3B C1B C2B F4B 50(2) . .
O1 C1B C3B F2B 179.9(14) . .
C2B C1B C3B F2B 60(2) . .
O1 C1B C3B F1B 58.5(19) . .
C2B C1B C3B F1B -61(2) . .
O1 C1B C3B F3B -61.3(17) . .
C2B C1B C3B F3B 178.8(15) . .
